data_7215208
loop_
_publ_author_name
'Zhang, Jian-Wei'
'Zhao, Cui-Cui'
'Zhao, Yin-Ping'
'Xu, Hai-Qun'
'Du, Zi-Yi'
'Jiang, Hai-Long'

_publ_section_title
;
 Metal--organic frameworks with improved moisture stability based on a
 phosphonate monoester: effect of auxiliary N-donor ligands on framework
 dimensionality
;
_journal_issue 29
_journal_name_full CrystEngComm
_journal_page_first 6635
_journal_paper_doi 10.1039/c4ce00655k
_journal_volume 16
_journal_year 2014
_chemical_formula_sum 'C25 H34 Cd N4 O8 P2'
_chemical_formula_weight 692.90
_chemical_name_systematic
; 
 ? 
;
_space_group_IT_number 2
_symmetry_cell_setting triclinic
_symmetry_space_group_name_Hall '-P 1'
_symmetry_space_group_name_H-M 'P -1'
_atom_sites_solution_hydrogens geom
_atom_sites_solution_primary direct
_atom_sites_solution_secondary difmap
_audit_creation_method SHELXL-97
_cell_angle_alpha 82.8370(10)
_cell_angle_beta 71.0060(10)
_cell_angle_gamma 87.4860(10)
_cell_formula_units_Z 2
_cell_length_a 8.9485(4)
_cell_length_b 13.0362(6)
_cell_length_c 13.0950(6)
_cell_measurement_temperature 296(2)
_cell_volume 1433.13(11)
_computing_cell_refinement 'Bruker XSCANS'
_computing_data_collection 'Bruker XSCANS'
_computing_data_reduction 'Bruker SHELXTL'
_computing_molecular_graphics 'Bruker SHELXTL'
_computing_publication_material 'Bruker SHELXTL'
_computing_structure_refinement 'SHELXL-97 (Sheldrick, 1997)'
_computing_structure_solution 'SHELXS-97 (Sheldrick, 1990)'
_diffrn_ambient_temperature 296(2)
_diffrn_measured_fraction_theta_full 0.991
_diffrn_measured_fraction_theta_max 0.991
_diffrn_measurement_device_type 'Bruker P4'
_diffrn_measurement_method '\w scans'
_diffrn_radiation_monochromator graphite
_diffrn_radiation_source 'fine-focus sealed tube'
_diffrn_radiation_type MoK\a
_diffrn_radiation_wavelength 0.71073
_diffrn_reflns_av_R_equivalents 0.0166
_diffrn_reflns_av_sigmaI/netI 0.0242
_diffrn_reflns_limit_h_max 10
_diffrn_reflns_limit_h_min -11
_diffrn_reflns_limit_k_max 16
_diffrn_reflns_limit_k_min -15
_diffrn_reflns_limit_l_max 16
_diffrn_reflns_limit_l_min -16
_diffrn_reflns_number 11557
_diffrn_reflns_theta_full 26.00
_diffrn_reflns_theta_max 26.00
_diffrn_reflns_theta_min 2.42
_exptl_absorpt_coefficient_mu 0.928
_exptl_absorpt_correction_T_max 0.7456
_exptl_absorpt_correction_T_min 0.6286
_exptl_absorpt_correction_type multi-scan
_exptl_absorpt_process_details 'SADABS (Bruker, 2008)'
_exptl_crystal_colour colourless
_exptl_crystal_density_diffrn 1.606
_exptl_crystal_density_method 'not measured'
_exptl_crystal_description plate
_exptl_crystal_F_000 708
_exptl_crystal_size_max 0.400
_exptl_crystal_size_mid 0.300
_exptl_crystal_size_min 0.050
_refine_diff_density_max 0.536
_refine_diff_density_min -0.421
_refine_diff_density_rms 0.060
_refine_ls_extinction_method none
_refine_ls_goodness_of_fit_ref 1.035
_refine_ls_hydrogen_treatment mixed
_refine_ls_matrix_type full
_refine_ls_number_parameters 376
_refine_ls_number_reflns 5563
_refine_ls_number_restraints 9
_refine_ls_restrained_S_all 1.109
_refine_ls_R_factor_all 0.0326
_refine_ls_R_factor_gt 0.0272
_refine_ls_shift/su_max 0.001
_refine_ls_shift/su_mean 0.000
_refine_ls_structure_factor_coef Fsqd
_refine_ls_weighting_details 'calc w=1/[\s^2^(Fo^2^)+(0.0391P)^2^+0.7381P] where P=(Fo^2^+2Fc^2^)/3'
_refine_ls_weighting_scheme calc
_refine_ls_wR_factor_gt 0.0709
_refine_ls_wR_factor_ref 0.0747
_reflns_number_gt 4817
_reflns_number_total 5563
_reflns_threshold_expression >2sigma(I)
_cod_data_source_file c4ce00655k2.cif
_cod_data_source_block 1
_cod_depositor_comments
;
The following automatic conversions were performed:

'_symmetry_cell_setting' value 'Triclinic' changed to 'triclinic'
according to
/usr/data/users/saulius/crontab/automatic-downloads/rss-feeds/RSC/lib/dictionaries/cif_core.dic
dictionary named 'cif_core.dic' version 2.4.2 from
2011-04-26.

'_exptl_absorpt_correction_type' value 'Multi-scan'
changed to 'multi-scan' according to
/usr/data/users/saulius/crontab/automatic-downloads/rss-feeds/RSC/lib/dictionaries/cif_core.dic
dictionary named 'cif_core.dic' version 2.4.2 from 2011-04-26.

Automatic conversion script
Id: cif_fix_values 2281 2013-09-26 08:29:07Z andrius 

 Adding full bibliography for 7215201--7215208.cif.
;
_cod_original_cell_volume 1433.14(11)
_cod_original_sg_symbol_H-M P-1
_cod_database_code 7215208

loop_
_symmetry_equiv_pos_as_xyz
'x, y, z'
'-x, -y, -z'

loop_
_atom_site_label
_atom_site_type_symbol
_atom_site_fract_x
_atom_site_fract_y
_atom_site_fract_z
_atom_site_U_iso_or_equiv
_atom_site_adp_type
_atom_site_occupancy
_atom_site_symmetry_multiplicity
_atom_site_calc_flag
_atom_site_refinement_flags
Cd1 Cd 0.0000 1.0000 0.5000 0.02791(8) Uani 1 2 d S
Cd2 Cd 1.0000 0.5000 0.5000 0.03374(9) Uani 1 2 d S
P1 P -0.06798(8) 1.09265(5) 0.73854(5) 0.03072(15) Uani 1 1 d D
P2 P 1.02428(9) 0.58428(6) 0.73411(6) 0.03942(18) Uani 1 1 d D
N1 N 0.2496(3) 0.92717(18) 0.47301(18) 0.0350(5) Uani 1 1 d .
N2 N 0.7758(3) 0.59357(18) 0.5184(2) 0.0396(5) Uani 1 1 d .
C1 C 0.0276(4) 1.1069(2) 0.8383(2) 0.0411(7) Uani 1 1 d .
H1A H 0.0843 1.1720 0.8178 0.049 Uiso 1 1 calc R
H1B H -0.0538 1.1115 0.9078 0.049 Uiso 1 1 calc R
C2 C 0.1423(3) 1.0218(2) 0.8538(2) 0.0350(6) Uani 1 1 d .
C3 C 0.1155(3) 0.9181(2) 0.8530(2) 0.0418(7) Uani 1 1 d .
H3A H 0.0225 0.8983 0.8438 0.050 Uiso 1 1 calc R
C4 C 0.2264(4) 0.8425(2) 0.8658(2) 0.0431(7) Uani 1 1 d .
H4A H 0.2051 0.7733 0.8658 0.052 Uiso 1 1 calc R
C5 C 0.3677(3) 0.8688(2) 0.8786(2) 0.0339(6) Uani 1 1 d .
C6 C 0.3914(4) 0.9731(2) 0.8818(2) 0.0419(7) Uani 1 1 d .
H6A H 0.4831 0.9933 0.8926 0.050 Uiso 1 1 calc R
C7 C 0.2808(4) 1.0475(2) 0.8694(2) 0.0431(7) Uani 1 1 d .
H7A H 0.3004 1.1165 0.8717 0.052 Uiso 1 1 calc R
C8 C 0.4929(3) 0.7913(2) 0.8845(2) 0.0352(6) Uani 1 1 d .
C9 C 0.5012(4) 0.6953(2) 0.8471(3) 0.0474(7) Uani 1 1 d .
H9A H 0.4207 0.6759 0.8231 0.057 Uiso 1 1 calc R
C10 C 0.6257(4) 0.6279(2) 0.8446(3) 0.0516(8) Uani 1 1 d .
H10A H 0.6279 0.5644 0.8186 0.062 Uiso 1 1 calc R
C11 C 0.7471(3) 0.6539(2) 0.8803(2) 0.0400(6) Uani 1 1 d .
C12 C 0.7376(3) 0.7478(2) 0.9211(2) 0.0400(6) Uani 1 1 d .
H12A H 0.8160 0.7658 0.9479 0.048 Uiso 1 1 calc R
C13 C 0.6140(3) 0.8151(2) 0.9227(2) 0.0393(6) Uani 1 1 d .
H13A H 0.6112 0.8779 0.9500 0.047 Uiso 1 1 calc R
C14 C 0.8901(4) 0.5851(2) 0.8720(2) 0.0458(7) Uani 1 1 d .
H14A H 0.8546 0.5150 0.9012 0.055 Uiso 1 1 calc R
H14B H 0.9471 0.6081 0.9165 0.055 Uiso 1 1 calc R
C15 C -0.2993(4) 1.2254(3) 0.8164(3) 0.0554(9) Uani 1 1 d .
H15A H -0.3894 1.2206 0.7915 0.066 Uiso 1 1 calc R
H15B H -0.3133 1.1750 0.8799 0.066 Uiso 1 1 calc R
C16 C -0.2941(7) 1.3260(3) 0.8459(4) 0.110(2) Uani 1 1 d .
H16A H -0.3906 1.3394 0.9020 0.165 Uiso 1 1 calc R
H16B H -0.2817 1.3762 0.7835 0.165 Uiso 1 1 calc R
H16C H -0.2065 1.3305 0.8722 0.165 Uiso 1 1 calc R
C17 C 1.1793(6) 0.4207(4) 0.7837(5) 0.1077(19) Uani 1 1 d D
H17A H 1.1097 0.4049 0.8578 0.129 Uiso 1 1 calc R
H17B H 1.1383 0.3864 0.7369 0.129 Uiso 1 1 calc R
C18 C 1.3347(7) 0.3812(6) 0.7760(8) 0.201(5) Uani 1 1 d D
H18A H 1.3299 0.3075 0.7944 0.302 Uiso 1 1 calc R
H18B H 1.3733 0.4119 0.8255 0.302 Uiso 1 1 calc R
H18C H 1.4046 0.3977 0.7031 0.302 Uiso 1 1 calc R
C19 C 0.3009(3) 0.8867(2) 0.5531(2) 0.0374(6) Uani 1 1 d .
H19A H 0.2374 0.8738 0.6253 0.045 Uiso 1 1 calc R
N3 N 0.4567(3) 0.86654(17) 0.51668(19) 0.0355(5) Uani 1 1 d .
C20 C 0.5080(3) 0.8954(2) 0.4068(2) 0.0435(7) Uani 1 1 d .
H20A H 0.6105 0.8908 0.3594 0.052 Uiso 1 1 calc R
C21 C 0.3801(3) 0.9320(2) 0.3812(2) 0.0414(7) Uani 1 1 d .
H21A H 0.3801 0.9568 0.3115 0.050 Uiso 1 1 calc R
C22 C 0.5532(4) 0.8252(2) 0.5823(3) 0.0445(7) Uani 1 1 d .
H22A H 0.6434 0.8701 0.5673 0.053 Uiso 1 1 calc R
H22B H 0.4919 0.8244 0.6586 0.053 Uiso 1 1 calc R
N4 N 0.6085(3) 0.72168(17) 0.56075(19) 0.0370(5) Uani 1 1 d .
C23 C 0.7614(3) 0.6937(2) 0.5213(2) 0.0402(6) Uani 1 1 d .
H23A H 0.8459 0.7395 0.4991 0.048 Uiso 1 1 calc R
C24 C 0.6248(4) 0.5558(2) 0.5579(3) 0.0479(8) Uani 1 1 d .
H24A H 0.5981 0.4865 0.5652 0.057 Uiso 1 1 calc R
C25 C 0.5211(4) 0.6334(2) 0.5847(3) 0.0485(8) Uani 1 1 d .
H25A H 0.4117 0.6282 0.6138 0.058 Uiso 1 1 calc R
O1 O 0.0520(2) 1.08871(14) 0.62790(14) 0.0362(4) Uani 1 1 d .
O2 O -0.1860(2) 1.00748(14) 0.78135(15) 0.0389(4) Uani 1 1 d .
O3 O -0.1555(2) 1.20132(14) 0.73092(15) 0.0382(4) Uani 1 1 d D
O4 O 1.0692(3) 0.69179(16) 0.68104(18) 0.0516(5) Uani 1 1 d .
O5 O 0.9572(3) 0.51566(16) 0.67731(16) 0.0483(5) Uani 1 1 d .
O6 O 1.1791(3) 0.53313(19) 0.7525(2) 0.0596(6) Uani 1 1 d D
O1W O 0.1121(3) 1.13501(15) 0.36031(16) 0.0397(4) Uani 1 1 d D
H1WA H 0.062(4) 1.188(2) 0.347(3) 0.060 Uiso 1 1 d D
H1WB H 0.153(4) 1.109(2) 0.304(2) 0.060 Uiso 1 1 d D
O2W O 1.1515(3) 0.65715(16) 0.46108(18) 0.0471(5) Uani 1 1 d D
H2WA H 1.131(5) 0.682(3) 0.5217(19) 0.071 Uiso 1 1 d D
H2WB H 1.142(5) 0.705(2) 0.413(2) 0.071 Uiso 1 1 d D

loop_
_atom_site_aniso_label
_atom_site_aniso_U_11
_atom_site_aniso_U_22
_atom_site_aniso_U_33
_atom_site_aniso_U_23
_atom_site_aniso_U_13
_atom_site_aniso_U_12
Cd1 0.02593(14) 0.02925(14) 0.02924(14) -0.00469(10) -0.01012(10) 0.00568(10)
Cd2 0.03251(16) 0.02943(15) 0.03972(16) -0.00763(11) -0.01198(12) 0.00810(11)
P1 0.0348(4) 0.0293(3) 0.0284(3) -0.0049(3) -0.0108(3) 0.0055(3)
P2 0.0413(4) 0.0360(4) 0.0383(4) -0.0036(3) -0.0108(3) 0.0090(3)
N1 0.0294(12) 0.0407(13) 0.0362(12) -0.0077(10) -0.0124(10) 0.0097(10)
N2 0.0360(13) 0.0333(13) 0.0533(14) -0.0098(11) -0.0187(11) 0.0083(10)
C1 0.0503(17) 0.0392(15) 0.0389(15) -0.0127(12) -0.0196(13) 0.0111(13)
C2 0.0410(15) 0.0397(15) 0.0260(12) -0.0069(11) -0.0131(11) 0.0077(12)
C3 0.0360(15) 0.0433(16) 0.0497(17) -0.0035(13) -0.0198(13) 0.0019(12)
C4 0.0483(17) 0.0313(15) 0.0507(17) -0.0013(13) -0.0186(14) -0.0005(13)
C5 0.0369(14) 0.0372(15) 0.0258(12) -0.0042(11) -0.0083(11) 0.0051(11)
C6 0.0430(16) 0.0414(16) 0.0474(17) -0.0094(13) -0.0219(14) 0.0037(13)
C7 0.0574(19) 0.0336(15) 0.0459(16) -0.0115(12) -0.0252(14) 0.0064(13)
C8 0.0394(15) 0.0368(14) 0.0274(13) -0.0034(11) -0.0088(11) 0.0046(12)
C9 0.0557(19) 0.0429(17) 0.0545(18) -0.0159(14) -0.0300(16) 0.0088(14)
C10 0.065(2) 0.0403(17) 0.0582(19) -0.0200(15) -0.0280(17) 0.0154(15)
C11 0.0437(16) 0.0438(16) 0.0310(14) -0.0044(12) -0.0113(12) 0.0092(13)
C12 0.0364(15) 0.0457(16) 0.0371(15) -0.0050(12) -0.0109(12) 0.0029(12)
C13 0.0394(15) 0.0386(15) 0.0388(15) -0.0068(12) -0.0104(12) 0.0025(12)
C14 0.0521(18) 0.0476(17) 0.0362(15) -0.0045(13) -0.0143(13) 0.0143(14)
C15 0.0500(19) 0.0438(18) 0.059(2) -0.0067(15) -0.0004(16) 0.0122(15)
C16 0.120(4) 0.048(2) 0.106(4) -0.018(2) 0.045(3) -0.003(2)
C17 0.097(4) 0.075(3) 0.148(5) 0.017(3) -0.049(4) 0.033(3)
C18 0.115(5) 0.135(6) 0.286(11) 0.097(7) -0.023(6) 0.041(5)
C19 0.0325(14) 0.0419(15) 0.0365(14) -0.0040(12) -0.0108(12) 0.0085(12)
N3 0.0335(12) 0.0364(12) 0.0401(12) -0.0085(10) -0.0167(10) 0.0116(10)
C20 0.0335(15) 0.0513(18) 0.0420(16) -0.0080(14) -0.0072(12) 0.0086(13)
C21 0.0399(16) 0.0481(17) 0.0353(14) -0.0069(13) -0.0116(12) 0.0110(13)
C22 0.0486(17) 0.0405(16) 0.0558(18) -0.0164(14) -0.0306(15) 0.0184(13)
N4 0.0340(12) 0.0335(12) 0.0484(14) -0.0099(10) -0.0196(11) 0.0108(10)
C23 0.0304(14) 0.0375(15) 0.0548(17) -0.0072(13) -0.0168(13) 0.0057(12)
C24 0.0409(17) 0.0344(16) 0.070(2) -0.0073(14) -0.0200(15) -0.0009(13)
C25 0.0312(15) 0.0481(18) 0.067(2) -0.0085(15) -0.0170(14) -0.0001(13)
O1 0.0372(10) 0.0406(11) 0.0309(9) -0.0095(8) -0.0093(8) 0.0021(8)
O2 0.0393(11) 0.0355(10) 0.0398(10) -0.0028(8) -0.0108(8) 0.0014(8)
O3 0.0392(11) 0.0341(10) 0.0369(10) -0.0017(8) -0.0085(8) 0.0091(8)
O4 0.0631(14) 0.0364(11) 0.0514(13) -0.0015(9) -0.0147(11) 0.0030(10)
O5 0.0561(13) 0.0465(12) 0.0390(11) -0.0048(9) -0.0107(10) -0.0020(10)
O6 0.0455(13) 0.0610(15) 0.0686(15) 0.0011(12) -0.0186(11) 0.0157(11)
O1W 0.0501(12) 0.0332(11) 0.0350(10) -0.0027(8) -0.0135(9) 0.0029(9)
O2W 0.0568(13) 0.0354(11) 0.0458(12) 0.0001(9) -0.0136(11) -0.0017(10)

loop_
_atom_type_symbol
_atom_type_description
_atom_type_scat_dispersion_real
_atom_type_scat_dispersion_imag
_atom_type_scat_source
C C 0.0033 0.0016 'International Tables Vol C Tables 4.2.6.8 and 6.1.1.4'
H H 0.0000 0.0000 'International Tables Vol C Tables 4.2.6.8 and 6.1.1.4'
N N 0.0061 0.0033 'International Tables Vol C Tables 4.2.6.8 and 6.1.1.4'
O O 0.0106 0.0060 'International Tables Vol C Tables 4.2.6.8 and 6.1.1.4'
P P 0.1023 0.0942 'International Tables Vol C Tables 4.2.6.8 and 6.1.1.4'
Cd Cd -0.8075 1.2024 'International Tables Vol C Tables 4.2.6.8 and 6.1.1.4'

loop_
_geom_angle_atom_site_label_1
_geom_angle_atom_site_label_2
_geom_angle_atom_site_label_3
_geom_angle
_geom_angle_site_symmetry_1
_geom_angle_site_symmetry_3
O1 Cd1 O1 180.000(1) . 2_576
O1 Cd1 N1 93.82(7) . 2_576
O1 Cd1 N1 86.18(7) 2_576 2_576
O1 Cd1 N1 86.18(7) . .
O1 Cd1 N1 93.82(7) 2_576 .
N1 Cd1 N1 180.000(1) 2_576 .
O1 Cd1 O1W 91.05(7) . .
O1 Cd1 O1W 88.95(7) 2_576 .
N1 Cd1 O1W 90.42(8) 2_576 .
N1 Cd1 O1W 89.58(8) . .
O1 Cd1 O1W 88.95(7) . 2_576
O1 Cd1 O1W 91.05(7) 2_576 2_576
N1 Cd1 O1W 89.58(8) 2_576 2_576
N1 Cd1 O1W 90.42(8) . 2_576
O1W Cd1 O1W 180.0 . 2_576
O5 Cd2 O5 180.000(1) . 2_766
O5 Cd2 N2 86.07(9) . .
O5 Cd2 N2 93.93(9) 2_766 .
O5 Cd2 N2 93.93(9) . 2_766
O5 Cd2 N2 86.07(9) 2_766 2_766
N2 Cd2 N2 180.000(1) . 2_766
O5 Cd2 O2W 86.20(8) . .
O5 Cd2 O2W 93.80(8) 2_766 .
N2 Cd2 O2W 90.30(8) . .
N2 Cd2 O2W 89.70(8) 2_766 .
O5 Cd2 O2W 93.80(8) . 2_766
O5 Cd2 O2W 86.20(8) 2_766 2_766
N2 Cd2 O2W 89.70(8) . 2_766
N2 Cd2 O2W 90.30(8) 2_766 2_766
O2W Cd2 O2W 180.000(1) . 2_766
O2 P1 O1 117.90(11) . .
O2 P1 O3 110.28(11) . .
O1 P1 O3 105.03(10) . .
O2 P1 C1 109.21(13) . .
O1 P1 C1 110.80(13) . .
O3 P1 C1 102.45(12) . .
O5 P2 O4 118.00(13) . .
O5 P2 O6 109.77(13) . .
O4 P2 O6 106.00(14) . .
O5 P2 C14 108.31(15) . .
O4 P2 C14 111.02(14) . .
O6 P2 C14 102.63(14) . .
C19 N1 C21 105.3(2) . .
C19 N1 Cd1 123.49(18) . .
C21 N1 Cd1 130.24(18) . .
C23 N2 C24 105.5(2) . .
C23 N2 Cd2 126.12(19) . .
C24 N2 Cd2 126.13(19) . .
C2 C1 P1 116.38(19) . .
C7 C2 C3 117.5(3) . .
C7 C2 C1 119.3(3) . .
C3 C2 C1 123.2(3) . .
C2 C3 C4 121.0(3) . .
C5 C4 C3 121.4(3) . .
C4 C5 C6 117.0(3) . .
C4 C5 C8 122.7(3) . .
C6 C5 C8 120.2(3) . .
C7 C6 C5 121.3(3) . .
C2 C7 C6 121.8(3) . .
C9 C8 C13 116.7(3) . .
C9 C8 C5 122.6(3) . .
C13 C8 C5 120.6(3) . .
C10 C9 C8 121.9(3) . .
C9 C10 C11 120.7(3) . .
C12 C11 C10 118.1(3) . .
C12 C11 C14 119.9(3) . .
C10 C11 C14 122.0(3) . .
C13 C12 C11 121.0(3) . .
C12 C13 C8 121.7(3) . .
C11 C14 P2 113.7(2) . .
C16 C15 O3 111.7(3) . .
C18 C17 O6 112.3(5) . .
N1 C19 N3 111.2(2) . .
C19 N3 C20 107.2(2) . .
C19 N3 C22 126.3(2) . .
C20 N3 C22 126.4(2) . .
C21 C20 N3 106.1(2) . .
C20 C21 N1 110.1(3) . .
N4 C22 N3 111.9(2) . .
C23 N4 C25 107.0(2) . .
C23 N4 C22 125.0(3) . .
C25 N4 C22 127.7(3) . .
N2 C23 N4 111.2(3) . .
C25 C24 N2 110.1(3) . .
C24 C25 N4 106.2(3) . .
P1 O1 Cd1 120.79(11) . .
C15 O3 P1 121.08(18) . .
P2 O5 Cd2 133.29(13) . .
C17 O6 P2 118.0(3) . .

loop_
_geom_bond_atom_site_label_1
_geom_bond_atom_site_label_2
_geom_bond_distance
_geom_bond_site_symmetry_2
Cd1 O1 2.3232(18) .
Cd1 O1 2.3232(18) 2_576
Cd1 N1 2.324(2) 2_576
Cd1 N1 2.324(2) .
Cd1 O1W 2.3680(19) .
Cd1 O1W 2.3680(19) 2_576
Cd2 O5 2.261(2) .
Cd2 O5 2.261(2) 2_766
Cd2 N2 2.262(2) .
Cd2 N2 2.262(2) 2_766
Cd2 O2W 2.414(2) .
Cd2 O2W 2.414(2) 2_766
P1 O2 1.492(2) .
P1 O1 1.5020(19) .
P1 O3 1.5964(18) .
P1 C1 1.810(3) .
P2 O5 1.489(2) .
P2 O4 1.494(2) .
P2 O6 1.587(2) .
P2 C14 1.815(3) .
N1 C19 1.319(3) .
N1 C21 1.374(4) .
N2 C23 1.310(4) .
N2 C24 1.369(4) .
C1 C2 1.517(4) .
C2 C7 1.382(4) .
C2 C3 1.386(4) .
C3 C4 1.402(4) .
C4 C5 1.390(4) .
C5 C6 1.393(4) .
C5 C8 1.490(4) .
C6 C7 1.389(4) .
C8 C9 1.390(4) .
C8 C13 1.393(4) .
C9 C10 1.383(4) .
C10 C11 1.384(4) .
C11 C12 1.384(4) .
C11 C14 1.512(4) .
C12 C13 1.378(4) .
C15 C16 1.420(5) .
C15 O3 1.457(3) .
C17 C18 1.438(4) .
C17 O6 1.471(5) .
C19 N3 1.344(3) .
N3 C20 1.369(4) .
N3 C22 1.449(3) .
C20 C21 1.346(4) .
C22 N4 1.446(3) .
N4 C23 1.348(3) .
N4 C25 1.365(4) .
C24 C25 1.343(4) .
